data_2108815
loop_
_publ_author_name
'Konieczny, Krzysztof A.'
'Bakowicz, Julia'
'Paliwoda, Damian'
'Warren, Mark R.'
'Ciesielski, Arkadiusz'
'Cyra\'nski, Micha\/l K.'
'Turowska-Tyrk, Ilona'

_publ_section_title
;
 Structural reasons for the formation of multicomponent products and the
 influence of high pressure
;
_journal_coeditor_code EB5068
_journal_issue 3
_journal_name_full 'Acta Crystallographica Section B'
_journal_page_first
;
;
_journal_paper_doi 10.1107/S2052520621004492
_journal_volume 77
_journal_year 2021
_chemical_absolute_configuration syn
_chemical_formula_sum 'C31 H39 N O3'
_chemical_formula_weight 473.63
_space_group_crystal_system orthorhombic
_space_group_IT_number 19
_space_group_name_Hall 'P 2ac 2ab'
_space_group_name_H-M_alt 'P 21 21 21'
_atom_sites_solution_hydrogens geom
_atom_sites_solution_primary isomor
_audit_creation_method SHELXL-2014/7
_cell_angle_alpha 90
_cell_angle_beta 90
_cell_angle_gamma 90
_cell_formula_units_Z 4
_cell_length_a 6.1975(8)
_cell_length_b 13.744(3)
_cell_length_c 32.378(17)
_cell_measurement_pressure 100000
_cell_measurement_reflns_used 900
_cell_measurement_temperature 299(2)
_cell_measurement_theta_max 18.6180
_cell_measurement_theta_min 5.5520
_cell_volume 2757.9(16)
_computing_cell_refinement 'CrysAlisPro (Rigaku OD, 2015)'
_computing_data_collection 'CrysAlisPro (Agilent Technologies, 2014)'
_computing_data_reduction 'CrysAlisPro (Rigaku OD, 2015)'
_computing_molecular_graphics 'ORTEP-3 for Windows (Farrugia, 2012)'
_computing_publication_material 'SHELXL 2014/7 (Sheldrick, 2015)'
_computing_structure_refinement 'SHELXL 2014/7 (Sheldrick, 2015)'
_computing_structure_solution 'SHELXT 2014/5 (Sheldrick, 2014)'
_diffrn_ambient_pressure 100000
_diffrn_ambient_temperature 299(2)
_diffrn_detector_area_resol_mean 15.9718
_diffrn_measured_fraction_theta_full 0.455
_diffrn_measured_fraction_theta_max 0.456
_diffrn_measurement_device_type 'KM4 with Eos CCD'
_diffrn_measurement_method '\f- and \w scans'
_diffrn_radiation_monochromator graphite
_diffrn_radiation_source 'fine-focus sealed tube'
_diffrn_radiation_type MoK\a
_diffrn_radiation_wavelength 0.71073
_diffrn_reflns_av_R_equivalents 0.1093
_diffrn_reflns_av_unetI/netI 0.1954
_diffrn_reflns_Laue_measured_fraction_full 0.455
_diffrn_reflns_Laue_measured_fraction_max 0.456
_diffrn_reflns_limit_h_max 7
_diffrn_reflns_limit_h_min -7
_diffrn_reflns_limit_k_max 15
_diffrn_reflns_limit_k_min -11
_diffrn_reflns_limit_l_max 18
_diffrn_reflns_limit_l_min -21
_diffrn_reflns_number 5657
_diffrn_reflns_point_group_measured_fraction_full 0.468
_diffrn_reflns_point_group_measured_fraction_max 0.468
_diffrn_reflns_theta_full 24.640
_diffrn_reflns_theta_max 24.640
_diffrn_reflns_theta_min 5.677
_exptl_absorpt_coefficient_mu 0.072
_exptl_absorpt_correction_T_max 1.00000
_exptl_absorpt_correction_T_min 0.34336
_exptl_absorpt_correction_type multi-scan
_exptl_absorpt_process_details 'Scale3 AbsPack (Rigaku OD, 2015)'
_exptl_crystal_colour colourless
_exptl_crystal_density_diffrn 1.141
_exptl_crystal_description block
_exptl_crystal_F_000 1024
_exptl_crystal_size_max 0.180
_exptl_crystal_size_mid 0.100
_exptl_crystal_size_min 0.080
_refine_diff_density_max 0.146
_refine_diff_density_min -0.120
_refine_diff_density_rms 0.030
_refine_ls_abs_structure_details
;
The absolute configuration was assigned to agree with that of its
precursor (S)-(-)-1-phenylethaneamine at the chiral centre C25.
;
_refine_ls_abs_structure_Flack -1.4(10)
_refine_ls_extinction_method none
_refine_ls_goodness_of_fit_ref 1.020
_refine_ls_hydrogen_treatment constr
_refine_ls_matrix_type full
_refine_ls_number_parameters 254
_refine_ls_number_reflns 2184
_refine_ls_number_restraints 36
_refine_ls_restrained_S_all 1.011
_refine_ls_R_factor_all 0.2058
_refine_ls_R_factor_gt 0.0846
_refine_ls_shift/su_max 0.000
_refine_ls_shift/su_mean 0.000
_refine_ls_structure_factor_coef Fsqd
_refine_ls_weighting_details 'w=1/[\s^2^(Fo^2^)+(0.0255P)^2^+1.2510P] where P=(Fo^2^+2Fc^2^)/3'
_refine_ls_weighting_scheme calc
_refine_ls_wR_factor_gt 0.1120
_refine_ls_wR_factor_ref 0.1504
_reflns_Friedel_coverage 0.767
_reflns_Friedel_fraction_full 0.485
_reflns_Friedel_fraction_max 0.485
_reflns_number_gt 1034
_reflns_number_total 2184
_reflns_threshold_expression 'I > 2\s(I)'
_cod_data_source_file eb5068sup1.cif
_cod_data_source_block 0minUV_01GPa
_cod_database_code 2108815
_shelx_shelxl_version_number 2014/7
_shelx_space_group_comment
;
The symmetry employed for this shelxl refinement is uniquely defined
by the following loop, which should always be used as a source of
symmetry information in preference to the above space-group names.
They are only intended as comments.
;
_shelx_estimated_absorpt_t_min 0.987
_shelx_estimated_absorpt_t_max 0.994

loop_
_space_group_symop_operation_xyz
'x, y, z'
'-x+1/2, -y, z+1/2'
'-x, y+1/2, -z+1/2'
'x+1/2, -y+1/2, -z'

loop_
_atom_site_label
_atom_site_type_symbol
_atom_site_fract_x
_atom_site_fract_y
_atom_site_fract_z
_atom_site_U_iso_or_equiv
_atom_site_adp_type
_atom_site_occupancy
_atom_site_site_symmetry_order
_atom_site_calc_flag
_atom_site_refinement_flags_posn
_atom_site_refinement_flags_adp
_atom_site_refinement_flags_occupancy
_atom_site_disorder_assembly
_atom_site_disorder_group
O1 O 1.0381(15) 0.7615(7) 0.3714(5) 0.092(7) Uani 1 1 d . . . . .
O2 O 0.6129(13) 0.3695(6) 0.4832(5) 0.080(6) Uani 1 1 d . . . . .
O3 O 0.3123(13) 0.3799(6) 0.4464(4) 0.076(6) Uani 1 1 d . . . . .
C1 C 0.814(2) 0.7291(11) 0.3138(10) 0.047(9) Uani 1 1 d . U . . .
C2 C 0.679(2) 0.8071(11) 0.3023(10) 0.048(10) Uani 1 1 d . U . . .
C3 C 0.633(2) 0.8181(11) 0.2618(12) 0.056(10) Uani 1 1 d . U . . .
H3 H 0.5449 0.8702 0.2546 0.067 Uiso 1 1 calc R U . . .
C4 C 0.707(2) 0.7570(11) 0.2291(9) 0.057(8) Uani 1 1 d . U . . .
C5 C 0.840(2) 0.6787(10) 0.2406(9) 0.052(9) Uani 1 1 d . U . . .
H5 H 0.8915 0.6360 0.2206 0.062 Uiso 1 1 calc R U . . .
C6 C 0.895(2) 0.6651(11) 0.2823(10) 0.047(9) Uani 1 1 d . U . . .
C7 C 0.889(3) 0.7137(10) 0.3554(10) 0.074(12) Uani 1 1 d . . . . .
C8 C 0.7789(17) 0.6386(8) 0.3841(7) 0.043(3) Uiso 1 1 d . . . . .
C9 C 0.5776(18) 0.5985(9) 0.3715(6) 0.063(4) Uiso 1 1 d . . . . .
H9 H 0.5072 0.6210 0.3480 0.076 Uiso 1 1 calc R U . . .
C10 C 0.4899(18) 0.5246(9) 0.3956(7) 0.060(4) Uiso 1 1 d . . . . .
H10 H 0.3578 0.4978 0.3881 0.072 Uiso 1 1 calc R U . . .
C11 C 0.5947(18) 0.4900(9) 0.4305(7) 0.050(4) Uiso 1 1 d . . . . .
C12 C 0.7921(18) 0.5322(9) 0.4413(7) 0.068(4) Uiso 1 1 d . . . . .
H12 H 0.8649 0.5104 0.4646 0.082 Uiso 1 1 calc R U . . .
C13 C 0.881(2) 0.6062(9) 0.4177(6) 0.057(4) Uiso 1 1 d . . . . .
H13 H 1.0122 0.6334 0.4253 0.069 Uiso 1 1 calc R U . . .
C14 C 0.499(3) 0.4078(9) 0.4567(8) 0.066(9) Uani 1 1 d . . . . .
C15 C 1.0418(17) 0.5779(9) 0.2929(7) 0.081(11) Uani 1 1 d . . . . .
H15 H 1.0630 0.5777 0.3229 0.097 Uiso 1 1 calc R U . . .
C16 C 1.2596(17) 0.5872(9) 0.2732(7) 0.079(10) Uani 1 1 d . . . . .
H16A H 1.3199 0.6497 0.2796 0.118 Uiso 1 1 calc R U . . .
H16B H 1.2455 0.5808 0.2438 0.118 Uiso 1 1 calc R U . . .
H16C H 1.3529 0.5370 0.2834 0.118 Uiso 1 1 calc R U . . .
C17 C 0.925(2) 0.4818(9) 0.2812(7) 0.106(11) Uani 1 1 d . . . . .
H17A H 0.9272 0.4739 0.2517 0.160 Uiso 1 1 calc R U . . .
H17B H 0.7787 0.4841 0.2907 0.160 Uiso 1 1 calc R U . . .
H17C H 0.9982 0.4279 0.2939 0.160 Uiso 1 1 calc R U . . .
C18 C 0.642(3) 0.7791(11) 0.1856(11) 0.076(6) Uiso 1 1 d . . . . .
H18 H 0.6464 0.8502 0.1835 0.091 Uiso 1 1 calc R U . . .
C19 C 0.4132(19) 0.7514(12) 0.1733(9) 0.124(12) Uani 1 1 d . . . . .
H19A H 0.3650 0.7933 0.1514 0.186 Uiso 1 1 calc R U . . .
H19B H 0.3192 0.7584 0.1967 0.186 Uiso 1 1 calc R U . . .
H19C H 0.4111 0.6851 0.1640 0.186 Uiso 1 1 calc R U . . .
C20 C 0.795(2) 0.7427(13) 0.1526(10) 0.122(15) Uani 1 1 d . . . . .
H20A H 0.7812 0.6735 0.1499 0.184 Uiso 1 1 calc R U . . .
H20B H 0.9409 0.7585 0.1602 0.184 Uiso 1 1 calc R U . . .
H20C H 0.7615 0.7732 0.1267 0.184 Uiso 1 1 calc R U . . .
C21 C 0.602(2) 0.8790(10) 0.3335(7) 0.068(10) Uani 1 1 d . . . . .
H21 H 0.5847 0.8431 0.3594 0.082 Uiso 1 1 calc R U . . .
C22 C 0.776(2) 0.9586(10) 0.3416(10) 0.098(12) Uani 1 1 d . . . . .
H22A H 0.7897 0.9991 0.3176 0.148 Uiso 1 1 calc R U . . .
H22B H 0.9119 0.9280 0.3474 0.148 Uiso 1 1 calc R U . . .
H22C H 0.7332 0.9976 0.3648 0.148 Uiso 1 1 calc R U . . .
C23 C 0.3839(18) 0.9262(10) 0.3243(10) 0.096(10) Uani 1 1 d . . . . .
H23A H 0.2747 0.8768 0.3227 0.145 Uiso 1 1 calc R U . . .
H23B H 0.3916 0.9602 0.2984 0.145 Uiso 1 1 calc R U . . .
H23C H 0.3485 0.9712 0.3459 0.145 Uiso 1 1 calc R U . . .
N1 N 0.0364(13) 0.3303(7) 0.5092(6) 0.067(8) Uani 1 1 d . . . . .
H1A H 0.0292 0.2659 0.5116 0.080 Uiso 1 1 calc R U . . .
H1B H 0.1445 0.3461 0.4924 0.080 Uiso 1 1 calc R U . . .
H1C H -0.0870 0.3528 0.4989 0.080 Uiso 1 1 calc R U . . .
C24 C 0.2877(18) 0.3373(8) 0.5666(8) 0.095(10) Uani 1 1 d . . . . .
H24A H 0.4019 0.3637 0.5500 0.142 Uiso 1 1 calc R U . . .
H24B H 0.2893 0.2676 0.5648 0.142 Uiso 1 1 calc R U . . .
H24C H 0.3079 0.3566 0.5949 0.142 Uiso 1 1 calc R U . . .
C25 C 0.0751(19) 0.3750(10) 0.5514(8) 0.052(4) Uiso 1 1 d . . . . .
H25 H -0.0373 0.3507 0.5700 0.062 Uiso 1 1 calc R U . . .
C26 C 0.0535(17) 0.4829(9) 0.5492(7) 0.057(4) Uiso 1 1 d . . . . .
C27 C -0.138(2) 0.5270(10) 0.5596(7) 0.085(5) Uiso 1 1 d . . . . .
H27 H -0.2546 0.4890 0.5679 0.102 Uiso 1 1 calc R U . . .
C28 C -0.160(2) 0.6307(11) 0.5578(8) 0.096(5) Uiso 1 1 d . . . . .
H28 H -0.2863 0.6617 0.5663 0.115 Uiso 1 1 calc R U . . .
C29 C 0.010(2) 0.6813(10) 0.5433(7) 0.087(5) Uiso 1 1 d . . . . .
H29 H -0.0087 0.7480 0.5400 0.105 Uiso 1 1 calc R U . . .
C30 C 0.204(2) 0.6443(11) 0.5332(8) 0.097(6) Uiso 1 1 d . . . . .
H30 H 0.3195 0.6830 0.5252 0.116 Uiso 1 1 calc R U . . .
C31 C 0.2180(19) 0.5399(10) 0.5359(7) 0.071(5) Uiso 1 1 d . . . . .
H31 H 0.3464 0.5101 0.5281 0.085 Uiso 1 1 calc R U . . .

loop_
_atom_site_aniso_label
_atom_site_aniso_U_11
_atom_site_aniso_U_22
_atom_site_aniso_U_33
_atom_site_aniso_U_23
_atom_site_aniso_U_13
_atom_site_aniso_U_12
O1 0.102(7) 0.080(8) 0.09(2) 0.021(7) -0.044(9) -0.046(6)
O2 0.053(5) 0.040(7) 0.15(2) 0.024(7) 0.006(8) 0.005(4)
O3 0.055(5) 0.087(7) 0.09(2) 0.021(7) -0.006(7) -0.028(5)
C1 0.048(9) 0.053(12) 0.04(3) -0.004(12) -0.001(13) -0.005(8)
C2 0.056(9) 0.042(11) 0.05(3) 0.012(12) -0.009(14) 0.003(7)
C3 0.059(9) 0.038(10) 0.07(3) 0.018(13) 0.002(13) 0.011(7)
C4 0.060(8) 0.054(12) 0.06(3) -0.006(12) -0.005(14) -0.013(8)
C5 0.058(8) 0.043(10) 0.05(3) -0.004(11) -0.003(13) -0.006(7)
C6 0.075(10) 0.049(11) 0.02(3) 0.003(12) -0.003(14) -0.016(8)
C7 0.056(10) 0.039(11) 0.13(4) 0.006(12) -0.030(15) 0.012(7)
C14 0.077(10) 0.026(10) 0.09(3) 0.006(10) 0.020(13) 0.006(8)
C15 0.056(7) 0.038(10) 0.15(4) 0.022(10) -0.009(11) 0.011(7)
C16 0.074(8) 0.072(12) 0.09(4) -0.003(11) -0.004(12) 0.010(7)
C17 0.094(9) 0.036(10) 0.19(4) 0.004(10) -0.012(13) 0.001(8)
C19 0.070(9) 0.153(18) 0.15(4) 0.010(14) -0.009(15) -0.029(10)
C20 0.102(12) 0.148(18) 0.12(6) -0.014(15) -0.008(16) 0.022(12)
C21 0.077(9) 0.044(11) 0.08(3) 0.004(10) -0.012(12) 0.003(8)
C22 0.095(9) 0.081(13) 0.12(4) -0.037(13) 0.016(13) -0.010(9)
C23 0.080(9) 0.081(13) 0.13(4) 0.012(11) -0.011(13) 0.022(9)
N1 0.060(6) 0.036(7) 0.11(3) 0.012(8) 0.003(9) -0.001(5)
C24 0.081(8) 0.054(10) 0.15(3) 0.011(10) -0.029(13) 0.011(7)

loop_
_atom_type_symbol
_atom_type_description
_atom_type_scat_dispersion_real
_atom_type_scat_dispersion_imag
_atom_type_scat_source
C C 0.0033 0.0016 'International Tables Vol C Tables 4.2.6.8 and 6.1.1.4'
H H 0.0000 0.0000 'International Tables Vol C Tables 4.2.6.8 and 6.1.1.4'
N N 0.0061 0.0033 'International Tables Vol C Tables 4.2.6.8 and 6.1.1.4'
O O 0.0106 0.0060 'International Tables Vol C Tables 4.2.6.8 and 6.1.1.4'

loop_
_geom_angle_atom_site_label_1
_geom_angle_atom_site_label_2
_geom_angle_atom_site_label_3
_geom_angle
_geom_angle_site_symmetry_1
_geom_angle_site_symmetry_3
_geom_angle_publ_flag
C2 C1 C6 119(3) . . ?
C2 C1 C7 123(2) . . ?
C6 C1 C7 117.5(19) . . ?
C3 C2 C1 118(3) . . ?
C3 C2 C21 121.0(18) . . ?
C1 C2 C21 121(3) . . ?
C2 C3 C4 126(2) . . ?
C2 C3 H3 117.1 . . ?
C4 C3 H3 117.1 . . ?
C5 C4 C3 116(3) . . ?
C5 C4 C18 124(2) . . ?
C3 C4 C18 119.4(19) . . ?
C4 C5 C6 120(2) . . ?
C4 C5 H5 120.0 . . ?
C6 C5 H5 120.0 . . ?
C5 C6 C1 121(2) . . ?
C5 C6 C15 117(2) . . ?
C1 C6 C15 121(3) . . ?
O1 C7 C1 123(2) . . ?
O1 C7 C8 115(3) . . ?
C1 C7 C8 121.2(16) . . ?
C13 C8 C9 121.3(15) . . ?
C13 C8 C7 120.3(14) . . ?
C9 C8 C7 118.1(19) . . ?
C10 C9 C8 117.6(17) . . ?
C10 C9 H9 121.2 . . ?
C8 C9 H9 121.2 . . ?
C11 C10 C9 121.6(13) . . ?
C11 C10 H10 119.2 . . ?
C9 C10 H10 119.2 . . ?
C10 C11 C12 118.1(16) . . ?
C10 C11 C14 121.6(13) . . ?
C12 C11 C14 120.3(18) . . ?
C13 C12 C11 120.9(19) . . ?
C13 C12 H12 119.5 . . ?
C11 C12 H12 119.5 . . ?
C8 C13 C12 120.5(14) . . ?
C8 C13 H13 119.8 . . ?
C12 C13 H13 119.8 . . ?
O2 C14 O3 125.5(15) . . ?
O2 C14 C11 118.8(14) . . ?
O3 C14 C11 115.5(18) . . ?
C16 C15 C6 111.7(13) . . ?
C16 C15 C17 112.7(14) . . ?
C6 C15 C17 109.5(11) . . ?
C16 C15 H15 107.6 . . ?
C6 C15 H15 107.6 . . ?
C17 C15 H15 107.6 . . ?
C15 C16 H16A 109.5 . . ?
C15 C16 H16B 109.5 . . ?
H16A C16 H16B 109.5 . . ?
C15 C16 H16C 109.5 . . ?
H16A C16 H16C 109.5 . . ?
H16B C16 H16C 109.5 . . ?
C15 C17 H17A 109.5 . . ?
C15 C17 H17B 109.5 . . ?
H17A C17 H17B 109.5 . . ?
C15 C17 H17C 109.5 . . ?
H17A C17 H17C 109.5 . . ?
H17B C17 H17C 109.5 . . ?
C4 C18 C20 115.2(17) . . ?
C4 C18 C19 117(2) . . ?
C20 C18 C19 109(2) . . ?
C4 C18 H18 105.1 . . ?
C20 C18 H18 105.1 . . ?
C19 C18 H18 105.1 . . ?
C18 C19 H19A 109.5 . . ?
C18 C19 H19B 109.5 . . ?
H19A C19 H19B 109.5 . . ?
C18 C19 H19C 109.5 . . ?
H19A C19 H19C 109.5 . . ?
H19B C19 H19C 109.5 . . ?
C18 C20 H20A 109.5 . . ?
C18 C20 H20B 109.5 . . ?
H20A C20 H20B 109.5 . . ?
C18 C20 H20C 109.5 . . ?
H20A C20 H20C 109.5 . . ?
H20B C20 H20C 109.5 . . ?
C2 C21 C23 115.6(18) . . ?
C2 C21 C22 110.9(14) . . ?
C23 C21 C22 110.3(11) . . ?
C2 C21 H21 106.5 . . ?
C23 C21 H21 106.5 . . ?
C22 C21 H21 106.5 . . ?
C21 C22 H22A 109.5 . . ?
C21 C22 H22B 109.5 . . ?
H22A C22 H22B 109.5 . . ?
C21 C22 H22C 109.5 . . ?
H22A C22 H22C 109.5 . . ?
H22B C22 H22C 109.5 . . ?
C21 C23 H23A 109.5 . . ?
C21 C23 H23B 109.5 . . ?
H23A C23 H23B 109.5 . . ?
C21 C23 H23C 109.5 . . ?
H23A C23 H23C 109.5 . . ?
H23B C23 H23C 109.5 . . ?
C25 N1 H1A 109.5 . . ?
C25 N1 H1B 109.5 . . ?
H1A N1 H1B 109.5 . . ?
C25 N1 H1C 109.5 . . ?
H1A N1 H1C 109.5 . . ?
H1B N1 H1C 109.5 . . ?
C25 C24 H24A 109.5 . . ?
C25 C24 H24B 109.5 . . ?
H24A C24 H24B 109.5 . . ?
C25 C24 H24C 109.5 . . ?
H24A C24 H24C 109.5 . . ?
H24B C24 H24C 109.5 . . ?
C26 C25 C24 116.0(10) . . ?
C26 C25 N1 110.2(17) . . ?
C24 C25 N1 107.2(13) . . ?
C26 C25 H25 107.7 . . ?
C24 C25 H25 107.7 . . ?
N1 C25 H25 107.7 . . ?
C31 C26 C27 118.3(13) . . ?
C31 C26 C25 121.5(11) . . ?
C27 C26 C25 120.2(12) . . ?
C26 C27 C28 120.7(15) . . ?
C26 C27 H27 119.7 . . ?
C28 C27 H27 119.7 . . ?
C29 C28 C27 116.9(15) . . ?
C29 C28 H28 121.5 . . ?
C27 C28 H28 121.5 . . ?
C28 C29 C30 126.1(15) . . ?
C28 C29 H29 117.0 . . ?
C30 C29 H29 117.0 . . ?
C29 C30 C31 114.6(14) . . ?
C29 C30 H30 122.7 . . ?
C31 C30 H30 122.7 . . ?
C26 C31 C30 123.3(13) . . ?
C26 C31 H31 118.4 . . ?
C30 C31 H31 118.4 . . ?

loop_
_geom_bond_atom_site_label_1
_geom_bond_atom_site_label_2
_geom_bond_distance
_geom_bond_site_symmetry_2
_geom_bond_publ_flag
O1 C7 1.245(19) . ?
O2 C14 1.23(2) . ?
O3 C14 1.265(17) . ?
C1 C2 1.41(2) . ?
C1 C6 1.44(3) . ?
C1 C7 1.44(3) . ?
C2 C3 1.35(4) . ?
C2 C21 1.49(3) . ?
C3 C4 1.43(4) . ?
C3 H3 0.9300 . ?
C4 C5 1.41(2) . ?
C4 C18 1.50(4) . ?
C5 C6 1.41(3) . ?
C5 H5 0.9300 . ?
C6 C15 1.54(2) . ?
C7 C8 1.55(3) . ?
C8 C13 1.33(2) . ?
C8 C9 1.424(17) . ?
C9 C10 1.391(19) . ?
C9 H9 0.9300 . ?
C10 C11 1.39(2) . ?
C10 H10 0.9300 . ?
C11 C12 1.399(15) . ?
C11 C14 1.53(2) . ?
C12 C13 1.38(2) . ?
C12 H12 0.9300 . ?
C13 H13 0.9300 . ?
C15 C16 1.499(18) . ?
C15 C17 1.553(16) . ?
C15 H15 0.9800 . ?
C16 H16A 0.9600 . ?
C16 H16B 0.9600 . ?
C16 H16C 0.9600 . ?
C17 H17A 0.9600 . ?
C17 H17B 0.9600 . ?
C17 H17C 0.9600 . ?
C18 C20 1.52(3) . ?
C18 C19 1.52(2) . ?
C18 H18 0.9800 . ?
C19 H19A 0.9600 . ?
C19 H19B 0.9600 . ?
C19 H19C 0.9600 . ?
C20 H20A 0.9600 . ?
C20 H20B 0.9600 . ?
C20 H20C 0.9600 . ?
C21 C23 1.529(16) . ?
C21 C22 1.558(16) . ?
C21 H21 0.9800 . ?
C22 H22A 0.9600 . ?
C22 H22B 0.9600 . ?
C22 H22C 0.9600 . ?
C23 H23A 0.9600 . ?
C23 H23B 0.9600 . ?
C23 H23C 0.9600 . ?
N1 C25 1.52(2) . ?
N1 H1A 0.8900 . ?
N1 H1B 0.8900 . ?
N1 H1C 0.8900 . ?
C24 C25 1.499(16) . ?
C24 H24A 0.9600 . ?
C24 H24B 0.9600 . ?
C24 H24C 0.9600 . ?
C25 C26 1.491(16) . ?
C25 H25 0.9800 . ?
C26 C31 1.356(16) . ?
C26 C27 1.376(15) . ?
C27 C28 1.434(16) . ?
C27 H27 0.9300 . ?
C28 C29 1.347(19) . ?
C28 H28 0.9300 . ?
C29 C30 1.347(17) . ?
C29 H29 0.9300 . ?
C30 C31 1.440(16) . ?
C30 H30 0.9300 . ?
C31 H31 0.9300 . ?

_cod_database_fobs_code 2108815
